data_7130606
loop_
_publ_author_name
'Liu, Chang-Hong'
'Guo, Jiangming'
'Li, Xin'
'Sun, Jianting'
'Wei, Bangguo'
'Si, Chang-Mei'

_publ_section_title
;
 SmI2&#x2011;Mediated Intermolecular Addition-Elimination of Piperidine
 and Pyrrolidine N-\a-Radicals with Arylacetylene Sulfones
;
_journal_name_full 'Chemical Communications'
_journal_paper_doi 10.1039/D2CC03984B
_journal_year 2022
_chemical_formula_sum 'C23 H24 Br N O3'
_chemical_formula_weight 442.34
_space_group_crystal_system monoclinic
_space_group_IT_number 15
_space_group_name_Hall '-C 2yc'
_space_group_name_H-M_alt 'C 1 2/c 1'
_atom_sites_solution_hydrogens geom
_audit_creation_method SHELXL-2013
_audit_update_record
;
2022-04-01 deposited with the CCDC.	2022-08-26 downloaded from the CCDC.
;
_cell_angle_alpha 90
_cell_angle_beta 113.392(7)
_cell_angle_gamma 90
_cell_formula_units_Z 8
_cell_length_a 20.352(6)
_cell_length_b 9.238(3)
_cell_length_c 24.982(9)
_cell_measurement_reflns_used 3724
_cell_measurement_temperature 293(2)
_cell_measurement_theta_max 42.813
_cell_measurement_theta_min 4.918
_cell_volume 4311(2)
_computing_cell_refinement 'Bruker SAINT'
_computing_data_collection 'Bruker APEX2'
_computing_data_reduction 'Bruker SAINT'
_computing_molecular_graphics 'Bruker SHELXTL'
_computing_publication_material 'Bruker SHELXTL'
_computing_structure_refinement 'SHELXL-2013 (Sheldrick, 2013)'
_computing_structure_solution 'SHELXS-97 (Sheldrick 2008)'
_diffrn_ambient_temperature 293(2)
_diffrn_measured_fraction_theta_full 0.971
_diffrn_measured_fraction_theta_max 0.997
_diffrn_measurement_device_type 'Bruker APEX-II CCD'
_diffrn_measurement_method '\f and \w scans'
_diffrn_radiation_type MoK\a
_diffrn_radiation_wavelength 0.71073
_diffrn_reflns_av_R_equivalents 0.0605
_diffrn_reflns_av_unetI/netI 0.0640
_diffrn_reflns_Laue_measured_fraction_full 0.971
_diffrn_reflns_Laue_measured_fraction_max 0.997
_diffrn_reflns_limit_h_max 24
_diffrn_reflns_limit_h_min -24
_diffrn_reflns_limit_k_max 10
_diffrn_reflns_limit_k_min -10
_diffrn_reflns_limit_l_max 24
_diffrn_reflns_limit_l_min -29
_diffrn_reflns_number 15624
_diffrn_reflns_point_group_measured_fraction_full 0.971
_diffrn_reflns_point_group_measured_fraction_max 0.997
_diffrn_reflns_theta_full 25.242
_diffrn_reflns_theta_max 25.000
_diffrn_reflns_theta_min 2.464
_exptl_absorpt_coefficient_mu 1.929
_exptl_absorpt_correction_T_max 0.7456
_exptl_absorpt_correction_T_min 0.4174
_exptl_absorpt_correction_type multi-scan
_exptl_absorpt_process_details sadabs
_exptl_crystal_colour colorless
_exptl_crystal_density_diffrn 1.363
_exptl_crystal_description prismatic
_exptl_crystal_F_000 1824
_exptl_crystal_size_max 0.200
_exptl_crystal_size_mid 0.150
_exptl_crystal_size_min 0.120
_refine_diff_density_max 0.825
_refine_diff_density_min -0.593
_refine_diff_density_rms 0.084
_refine_ls_extinction_method none
_refine_ls_goodness_of_fit_ref 1.056
_refine_ls_hydrogen_treatment constr
_refine_ls_matrix_type full
_refine_ls_number_parameters 257
_refine_ls_number_reflns 3782
_refine_ls_number_restraints 0
_refine_ls_restrained_S_all 1.056
_refine_ls_R_factor_all 0.1392
_refine_ls_R_factor_gt 0.0777
_refine_ls_shift/su_max 0.001
_refine_ls_shift/su_mean 0.000
_refine_ls_structure_factor_coef Fsqd
_refine_ls_weighting_details 'w=1/[\s^2^(Fo^2^)+(0.1272P)^2^+15.6619P] where P=(Fo^2^+2Fc^2^)/3'
_refine_ls_weighting_scheme calc
_refine_ls_wR_factor_gt 0.2233
_refine_ls_wR_factor_ref 0.2676
_reflns_Friedel_coverage 0.000
_reflns_number_gt 2057
_reflns_number_total 3782
_reflns_threshold_expression 'I > 2\s(I)'
_cod_data_source_file d2cc03984b2.cif
_cod_data_source_block d8v22017
_cod_original_sg_symbol_H-M 'C 2/c'
_cod_database_code 7130606
_shelx_space_group_comment
; 
The symmetry employed for this shelxl refinement is uniquely defined 
by the following loop, which should always be used as a source of 
symmetry information in preference to the above space-group names. 
They are only intended as comments. 
;
_shelx_estimated_absorpt_t_min 0.699
_shelx_estimated_absorpt_t_max 0.801
_shelxl_version_number 2013-4

loop_
_space_group_symop_operation_xyz
'x, y, z'
'-x, y, -z+1/2'
'x+1/2, y+1/2, z'
'-x+1/2, y+1/2, -z+1/2'
'-x, -y, -z'
'x, -y, z-1/2'
'-x+1/2, -y+1/2, -z'
'x+1/2, -y+1/2, z-1/2'

loop_
_atom_site_label
_atom_site_type_symbol
_atom_site_fract_x
_atom_site_fract_y
_atom_site_fract_z
_atom_site_U_iso_or_equiv
_atom_site_adp_type
_atom_site_occupancy
_atom_site_site_symmetry_order
_atom_site_calc_flag
_atom_site_refinement_flags_posn
_atom_site_refinement_flags_adp
_atom_site_refinement_flags_occupancy
_atom_site_disorder_assembly
_atom_site_disorder_group
Br1 Br 0.47685(6) 0.80095(11) 0.46480(5) 0.0993(5) Uani 1 1 d . . . . .
O1 O 0.1220(3) 0.4226(7) 0.6750(3) 0.0829(16) Uani 1 1 d . . . . .
H1 H 0.1350 0.4783 0.7028 0.124 Uiso 1 1 calc R U . . .
O2 O 0.3441(3) 0.0750(6) 0.7195(3) 0.0736(15) Uani 1 1 d . . . . .
O3 O 0.3278(2) 0.0811(6) 0.6237(2) 0.0670(13) Uani 1 1 d . . . . .
N1 N 0.2546(3) 0.2049(7) 0.6526(3) 0.0616(16) Uani 1 1 d . . . . .
C1 C 0.1652(5) 0.1510(10) 0.7560(4) 0.081(2) Uani 1 1 d . . . . .
H1A H 0.1839 0.2292 0.7809 0.097 Uiso 1 1 calc R U . . .
C2 C 0.1238(5) 0.0507(12) 0.7691(5) 0.097(3) Uani 1 1 d . . . . .
H2 H 0.1148 0.0610 0.8027 0.117 Uiso 1 1 calc R U . . .
C3 C 0.0960(5) -0.0636(11) 0.7327(5) 0.095(3) Uani 1 1 d . . . . .
H3 H 0.0678 -0.1314 0.7413 0.114 Uiso 1 1 calc R U . . .
C4 C 0.1092(5) -0.0789(10) 0.6839(4) 0.089(3) Uani 1 1 d . . . . .
H4 H 0.0899 -0.1569 0.6590 0.107 Uiso 1 1 calc R U . . .
C5 C 0.1510(4) 0.0204(9) 0.6710(3) 0.070(2) Uani 1 1 d . . . . .
H5 H 0.1602 0.0081 0.6377 0.084 Uiso 1 1 calc R U . . .
C6 C 0.1795(4) 0.1375(8) 0.7065(3) 0.0581(18) Uani 1 1 d . . . . .
C7 C 0.2239(4) 0.2518(8) 0.6935(3) 0.0581(18) Uani 1 1 d . . . . .
H7 H 0.2625 0.2825 0.7300 0.070 Uiso 1 1 calc R U . . .
C8 C 0.1806(4) 0.3874(8) 0.6610(3) 0.0649(19) Uani 1 1 d . . . . .
H8 H 0.2127 0.4710 0.6684 0.078 Uiso 1 1 calc R U . . .
C9 C 0.1551(4) 0.3431(9) 0.5980(3) 0.067(2) Uani 1 1 d . . . . .
H9A H 0.1422 0.4271 0.5726 0.081 Uiso 1 1 calc R U . . .
H9B H 0.1140 0.2794 0.5872 0.081 Uiso 1 1 calc R U . . .
C10 C 0.2188(4) 0.2645(9) 0.5941(3) 0.0641(19) Uani 1 1 d . . . . .
H10 H 0.2017 0.1853 0.5658 0.077 Uiso 1 1 calc R U . . .
C11 C 0.2646(4) 0.3622(9) 0.5772(3) 0.0653(19) Uani 1 1 d . . . . .
C12 C 0.2993(4) 0.4376(9) 0.5612(3) 0.067(2) Uani 1 1 d . . . . .
C13 C 0.3428(4) 0.5248(8) 0.5397(3) 0.0639(19) Uani 1 1 d . . . . .
C14 C 0.3095(4) 0.6031(10) 0.4884(4) 0.080(2) Uani 1 1 d . . . . .
H14 H 0.2600 0.6014 0.4688 0.096 Uiso 1 1 calc R U . . .
C15 C 0.3513(5) 0.6841(9) 0.4669(4) 0.079(2) Uani 1 1 d . . . . .
H15 H 0.3296 0.7366 0.4326 0.094 Uiso 1 1 calc R U . . .
C16 C 0.4226(5) 0.6867(8) 0.4953(4) 0.069(2) Uani 1 1 d . . . . .
C17 C 0.4554(4) 0.6128(10) 0.5454(4) 0.085(3) Uani 1 1 d . . . . .
H17 H 0.5049 0.6165 0.5646 0.102 Uiso 1 1 calc R U . . .
C18 C 0.4163(5) 0.5323(9) 0.5683(4) 0.085(2) Uani 1 1 d . . . . .
H18 H 0.4393 0.4827 0.6032 0.101 Uiso 1 1 calc R U . . .
C19 C 0.3118(4) 0.1149(9) 0.6693(4) 0.0612(19) Uani 1 1 d . . . . .
C20 C 0.3992(4) 0.0241(8) 0.6322(3) 0.0644(19) Uani 1 1 d . . . . .
C21 C 0.4124(6) -0.1248(11) 0.6588(5) 0.116(4) Uani 1 1 d . . . . .
H21A H 0.4136 -0.1202 0.6976 0.174 Uiso 1 1 calc R U . . .
H21B H 0.4574 -0.1606 0.6604 0.174 Uiso 1 1 calc R U . . .
H21C H 0.3747 -0.1886 0.6355 0.174 Uiso 1 1 calc R U . . .
C22 C 0.3941(4) 0.0159(11) 0.5701(3) 0.084(3) Uani 1 1 d . . . . .
H22A H 0.3585 -0.0540 0.5487 0.125 Uiso 1 1 calc R U . . .
H22B H 0.4396 -0.0124 0.5704 0.125 Uiso 1 1 calc R U . . .
H22C H 0.3810 0.1091 0.5519 0.125 Uiso 1 1 calc R U . . .
C23 C 0.4544(4) 0.1336(10) 0.6661(4) 0.085(3) Uani 1 1 d . . . . .
H23A H 0.4397 0.2279 0.6495 0.128 Uiso 1 1 calc R U . . .
H23B H 0.4995 0.1093 0.6646 0.128 Uiso 1 1 calc R U . . .
H23C H 0.4593 0.1338 0.7060 0.128 Uiso 1 1 calc R U . . .

loop_
_atom_site_aniso_label
_atom_site_aniso_U_11
_atom_site_aniso_U_22
_atom_site_aniso_U_33
_atom_site_aniso_U_23
_atom_site_aniso_U_13
_atom_site_aniso_U_12
Br1 0.1051(8) 0.0981(8) 0.1123(9) 0.0011(6) 0.0617(7) -0.0330(6)
O1 0.070(3) 0.092(4) 0.099(4) -0.014(3) 0.046(3) 0.009(3)
O2 0.067(3) 0.093(4) 0.074(4) 0.008(3) 0.041(3) 0.009(3)
O3 0.051(3) 0.086(3) 0.072(3) -0.013(3) 0.034(3) -0.004(3)
N1 0.053(3) 0.078(4) 0.064(4) -0.005(3) 0.034(3) -0.002(3)
C1 0.095(6) 0.083(5) 0.090(6) -0.003(5) 0.063(5) -0.003(5)
C2 0.103(7) 0.108(7) 0.116(8) 0.003(7) 0.080(7) -0.006(6)
C3 0.077(6) 0.091(7) 0.129(9) 0.023(6) 0.055(6) -0.008(5)
C4 0.087(6) 0.071(5) 0.115(8) -0.006(5) 0.047(6) -0.020(5)
C5 0.059(4) 0.081(5) 0.070(5) -0.002(4) 0.026(4) -0.002(4)
C6 0.044(4) 0.071(4) 0.067(5) 0.001(4) 0.030(4) 0.003(4)
C7 0.052(4) 0.071(4) 0.060(4) -0.012(4) 0.032(3) -0.009(4)
C8 0.055(4) 0.065(5) 0.082(5) -0.003(4) 0.035(4) 0.000(4)
C9 0.053(4) 0.083(5) 0.068(5) -0.001(4) 0.026(4) -0.004(4)
C10 0.058(4) 0.077(5) 0.061(5) -0.008(4) 0.028(4) -0.019(4)
C11 0.059(4) 0.077(5) 0.065(5) -0.007(4) 0.030(4) -0.011(4)
C12 0.064(5) 0.076(5) 0.070(5) -0.004(4) 0.035(4) -0.007(4)
C13 0.064(5) 0.063(4) 0.072(5) -0.006(4) 0.035(4) -0.011(4)
C14 0.054(4) 0.099(6) 0.084(6) 0.003(5) 0.024(4) -0.024(5)
C15 0.078(6) 0.084(6) 0.067(5) 0.011(4) 0.022(4) -0.009(5)
C16 0.074(5) 0.062(5) 0.086(6) -0.009(4) 0.047(5) -0.010(4)
C17 0.049(4) 0.095(6) 0.106(7) 0.026(6) 0.026(5) -0.004(4)
C18 0.070(5) 0.081(6) 0.111(7) 0.023(5) 0.046(5) 0.006(5)
C19 0.055(4) 0.074(5) 0.064(5) -0.010(4) 0.034(4) -0.013(4)
C20 0.052(4) 0.069(5) 0.083(5) -0.005(4) 0.039(4) 0.000(4)
C21 0.125(9) 0.093(7) 0.158(10) 0.024(7) 0.086(8) 0.007(7)
C22 0.061(5) 0.119(7) 0.083(6) -0.024(5) 0.042(4) -0.015(5)
C23 0.062(5) 0.100(6) 0.101(6) -0.024(5) 0.040(5) -0.018(5)

loop_
_atom_type_symbol
_atom_type_description
_atom_type_scat_dispersion_real
_atom_type_scat_dispersion_imag
_atom_type_scat_source
C C 0.0033 0.0016 'International Tables Vol C Tables 4.2.6.8 and 6.1.1.4'
H H 0.0000 0.0000 'International Tables Vol C Tables 4.2.6.8 and 6.1.1.4'
Br Br -0.2901 2.4595 'International Tables Vol C Tables 4.2.6.8 and 6.1.1.4'
N N 0.0061 0.0033 'International Tables Vol C Tables 4.2.6.8 and 6.1.1.4'
O O 0.0106 0.0060 'International Tables Vol C Tables 4.2.6.8 and 6.1.1.4'

loop_
_geom_angle_atom_site_label_1
_geom_angle_atom_site_label_2
_geom_angle_atom_site_label_3
_geom_angle
_geom_angle_site_symmetry_1
_geom_angle_site_symmetry_3
_geom_angle_publ_flag
C8 O1 H1 109.5 . . ?
C19 O3 C20 121.2(6) . . ?
C19 N1 C10 124.6(6) . . ?
C19 N1 C7 121.3(6) . . ?
C10 N1 C7 114.0(6) . . ?
C2 C1 C6 121.2(9) . . ?
C2 C1 H1A 119.4 . . ?
C6 C1 H1A 119.4 . . ?
C3 C2 C1 119.6(8) . . ?
C3 C2 H2 120.2 . . ?
C1 C2 H2 120.2 . . ?
C4 C3 C2 120.3(9) . . ?
C4 C3 H3 119.9 . . ?
C2 C3 H3 119.9 . . ?
C3 C4 C5 120.2(9) . . ?
C3 C4 H4 119.9 . . ?
C5 C4 H4 119.9 . . ?
C6 C5 C4 121.1(8) . . ?
C6 C5 H5 119.4 . . ?
C4 C5 H5 119.4 . . ?
C5 C6 C1 117.6(7) . . ?
C5 C6 C7 123.2(6) . . ?
C1 C6 C7 119.1(7) . . ?
N1 C7 C6 113.8(6) . . ?
N1 C7 C8 100.6(6) . . ?
C6 C7 C8 114.4(6) . . ?
N1 C7 H7 109.2 . . ?
C6 C7 H7 109.2 . . ?
C8 C7 H7 109.2 . . ?
O1 C8 C9 110.3(6) . . ?
O1 C8 C7 114.5(6) . . ?
C9 C8 C7 102.4(6) . . ?
O1 C8 H8 109.8 . . ?
C9 C8 H8 109.8 . . ?
C7 C8 H8 109.8 . . ?
C8 C9 C10 104.3(6) . . ?
C8 C9 H9A 110.9 . . ?
C10 C9 H9A 110.9 . . ?
C8 C9 H9B 110.9 . . ?
C10 C9 H9B 110.9 . . ?
H9A C9 H9B 108.9 . . ?
N1 C10 C11 113.4(6) . . ?
N1 C10 C9 102.4(6) . . ?
C11 C10 C9 112.2(7) . . ?
N1 C10 H10 109.5 . . ?
C11 C10 H10 109.5 . . ?
C9 C10 H10 109.5 . . ?
C12 C11 C10 177.0(8) . . ?
C11 C12 C13 177.0(8) . . ?
C18 C13 C14 118.9(7) . . ?
C18 C13 C12 122.1(7) . . ?
C14 C13 C12 119.0(7) . . ?
C13 C14 C15 119.1(7) . . ?
C13 C14 H14 120.4 . . ?
C15 C14 H14 120.4 . . ?
C16 C15 C14 120.3(8) . . ?
C16 C15 H15 119.9 . . ?
C14 C15 H15 119.9 . . ?
C15 C16 C17 121.1(8) . . ?
C15 C16 Br1 118.6(7) . . ?
C17 C16 Br1 120.3(6) . . ?
C16 C17 C18 120.6(8) . . ?
C16 C17 H17 119.7 . . ?
C18 C17 H17 119.7 . . ?
C17 C18 C13 120.0(8) . . ?
C17 C18 H18 120.0 . . ?
C13 C18 H18 120.0 . . ?
O2 C19 O3 126.1(7) . . ?
O2 C19 N1 123.4(6) . . ?
O3 C19 N1 110.4(7) . . ?
O3 C20 C23 108.3(6) . . ?
O3 C20 C21 112.5(7) . . ?
C23 C20 C21 113.9(8) . . ?
O3 C20 C22 101.9(6) . . ?
C23 C20 C22 110.1(7) . . ?
C21 C20 C22 109.5(8) . . ?
C20 C21 H21A 109.5 . . ?
C20 C21 H21B 109.5 . . ?
H21A C21 H21B 109.5 . . ?
C20 C21 H21C 109.5 . . ?
H21A C21 H21C 109.5 . . ?
H21B C21 H21C 109.5 . . ?
C20 C22 H22A 109.5 . . ?
C20 C22 H22B 109.5 . . ?
H22A C22 H22B 109.5 . . ?
C20 C22 H22C 109.5 . . ?
H22A C22 H22C 109.5 . . ?
H22B C22 H22C 109.5 . . ?
C20 C23 H23A 109.5 . . ?
C20 C23 H23B 109.5 . . ?
H23A C23 H23B 109.5 . . ?
C20 C23 H23C 109.5 . . ?
H23A C23 H23C 109.5 . . ?
H23B C23 H23C 109.5 . . ?

loop_
_geom_bond_atom_site_label_1
_geom_bond_atom_site_label_2
_geom_bond_distance
_geom_bond_site_symmetry_2
_geom_bond_publ_flag
Br1 C16 1.893(8) . ?
O1 C8 1.409(8) . ?
O1 H1 0.8200 . ?
O2 C19 1.218(9) . ?
O3 C19 1.340(8) . ?
O3 C20 1.479(8) . ?
N1 C19 1.355(10) . ?
N1 C10 1.456(9) . ?
N1 C7 1.459(8) . ?
C1 C2 1.376(12) . ?
C1 C6 1.386(10) . ?
C1 H1A 0.9300 . ?
C2 C3 1.362(14) . ?
C2 H2 0.9300 . ?
C3 C4 1.357(13) . ?
C3 H3 0.9300 . ?
C4 C5 1.374(11) . ?
C4 H4 0.9300 . ?
C5 C6 1.372(10) . ?
C5 H5 0.9300 . ?
C6 C7 1.506(10) . ?
C7 C8 1.560(11) . ?
C7 H7 0.9800 . ?
C8 C9 1.505(11) . ?
C8 H8 0.9800 . ?
C9 C10 1.522(10) . ?
C9 H9A 0.9700 . ?
C9 H9B 0.9700 . ?
C10 C11 1.475(10) . ?
C10 H10 0.9800 . ?
C11 C12 1.170(10) . ?
C12 C13 1.449(10) . ?
C13 C18 1.381(11) . ?
C13 C14 1.390(11) . ?
C14 C15 1.391(11) . ?
C14 H14 0.9300 . ?
C15 C16 1.339(12) . ?
C15 H15 0.9300 . ?
C16 C17 1.347(11) . ?
C17 C18 1.368(11) . ?
C17 H17 0.9300 . ?
C18 H18 0.9300 . ?
C20 C23 1.499(11) . ?
C20 C21 1.505(13) . ?
C20 C22 1.515(10) . ?
C21 H21A 0.9600 . ?
C21 H21B 0.9600 . ?
C21 H21C 0.9600 . ?
C22 H22A 0.9600 . ?
C22 H22B 0.9600 . ?
C22 H22C 0.9600 . ?
C23 H23A 0.9600 . ?
C23 H23B 0.9600 . ?
C23 H23C 0.9600 . ?

loop_
_geom_hbond_atom_site_label_D
_geom_hbond_atom_site_label_H
_geom_hbond_atom_site_label_A
_geom_hbond_distance_DH
_geom_hbond_distance_HA
_geom_hbond_distance_DA
_geom_hbond_angle_DHA
_geom_hbond_site_symmetry_A
C23 H23C O2 0.96 2.56 3.079(9) 114.4 .
C22 H22B Br1 0.96 2.94 3.513(8) 119.2 5_666
C21 H21A O2 0.96 2.48 3.051(12) 117.8 .
O1 H1 O2 0.82 2.02 2.822(8) 164.8 4_556
C23 H23C O2 0.96 2.56 3.079(9) 114.4 .
C22 H22B Br1 0.96 2.94 3.513(8) 119.2 5_666
C21 H21A O2 0.96 2.48 3.051(12) 117.8 .
O1 H1 O2 0.82 2.02 2.822(8) 164.8 4_556
C23 H23C O2 0.96 2.56 3.079(9) 114.4 .
C22 H22B Br1 0.96 2.94 3.513(8) 119.2 5_666
C21 H21A O2 0.96 2.48 3.051(12) 117.8 .
O1 H1 O2 0.82 2.02 2.822(8) 164.8 4_556
O1 H1 O2 0.82 2.02 2.822(8) 164.8 4_556
C21 H21A O2 0.96 2.48 3.051(12) 117.8 .
C22 H22B Br1 0.96 2.94 3.513(8) 119.2 5_666
C23 H23C O2 0.96 2.56 3.079(9) 114.4 .

loop_
_geom_torsion_atom_site_label_1
_geom_torsion_atom_site_label_2
_geom_torsion_atom_site_label_3
_geom_torsion_atom_site_label_4
_geom_torsion
_geom_torsion_site_symmetry_1
_geom_torsion_site_symmetry_2
_geom_torsion_site_symmetry_3
_geom_torsion_site_symmetry_4
_geom_torsion_publ_flag
C6 C1 C2 C3 -0.3(15) . . . . ?
C1 C2 C3 C4 0.2(15) . . . . ?
C2 C3 C4 C5 0.3(15) . . . . ?
C3 C4 C5 C6 -0.8(13) . . . . ?
C4 C5 C6 C1 0.7(12) . . . . ?
C4 C5 C6 C7 -178.2(8) . . . . ?
C2 C1 C6 C5 -0.1(13) . . . . ?
C2 C1 C6 C7 178.8(8) . . . . ?
C19 N1 C7 C6 -75.8(8) . . . . ?
C10 N1 C7 C6 104.7(7) . . . . ?
C19 N1 C7 C8 161.4(6) . . . . ?
C10 N1 C7 C8 -18.0(7) . . . . ?
C5 C6 C7 N1 -20.0(10) . . . . ?
C1 C6 C7 N1 161.2(7) . . . . ?
C5 C6 C7 C8 94.9(8) . . . . ?
C1 C6 C7 C8 -83.9(9) . . . . ?
N1 C7 C8 O1 154.4(6) . . . . ?
C6 C7 C8 O1 32.0(9) . . . . ?
N1 C7 C8 C9 35.0(6) . . . . ?
C6 C7 C8 C9 -87.4(7) . . . . ?
O1 C8 C9 C10 -162.6(6) . . . . ?
C7 C8 C9 C10 -40.3(7) . . . . ?
C19 N1 C10 C11 -64.5(9) . . . . ?
C7 N1 C10 C11 114.9(7) . . . . ?
C19 N1 C10 C9 174.4(6) . . . . ?
C7 N1 C10 C9 -6.2(8) . . . . ?
C8 C9 C10 N1 29.1(7) . . . . ?
C8 C9 C10 C11 -92.9(8) . . . . ?
C18 C13 C14 C15 1.4(12) . . . . ?
C12 C13 C14 C15 -178.5(8) . . . . ?
C13 C14 C15 C16 -0.2(13) . . . . ?
C14 C15 C16 C17 -0.7(13) . . . . ?
C14 C15 C16 Br1 -179.0(6) . . . . ?
C15 C16 C17 C18 0.4(14) . . . . ?
Br1 C16 C17 C18 178.7(7) . . . . ?
C16 C17 C18 C13 0.8(14) . . . . ?
C14 C13 C18 C17 -1.7(13) . . . . ?
C12 C13 C18 C17 178.1(8) . . . . ?
C20 O3 C19 O2 -17.7(11) . . . . ?
C20 O3 C19 N1 160.7(6) . . . . ?
C10 N1 C19 O2 174.4(7) . . . . ?
C7 N1 C19 O2 -5.0(11) . . . . ?
C10 N1 C19 O3 -4.0(9) . . . . ?
C7 N1 C19 O3 176.6(6) . . . . ?
C19 O3 C20 C23 -58.9(9) . . . . ?
C19 O3 C20 C21 67.8(10) . . . . ?
C19 O3 C20 C22 -175.0(7) . . . . ?
